data_4316540
loop_
_publ_author_name
'Hugh St. A. Elliott'
'John F. Lehmann'
'H\'el\`ene P.A. Mercier'
'H. Donald Brooke Jenkins'
'Gary J. Schrobilgen'

_publ_section_title
;
 X-ray Crystal Structures of [XeF][MF6] (M = As, Sb, Bi), [XeF][M2F11] (M
 = Sb, Bi) and Estimated Thermochemical Data and Predicted Stabilities for
 Noble-Gas Fluorocation Salts using Volume-Based Thermodynamics
;
_journal_name_full 'Inorganic Chemistry'
_journal_page_first 8504
_journal_page_last 8523
_journal_paper_doi 10.1021/ic101152x
_journal_volume 49
_journal_year 2010
_chemical_formula_sum 'F2 Xe'
_chemical_formula_weight 338.60
_space_group_IT_number 139
_symmetry_cell_setting tetragonal
_symmetry_space_group_name_Hall '-I 4 2'
_symmetry_space_group_name_H-M 'I 4/m m m'
_atom_sites_solution_primary direct
_atom_sites_solution_secondary difmap
_audit_creation_method SHELXL-97
_cell_angle_alpha 90.00
_cell_angle_beta 90.00
_cell_angle_gamma 90.00
_cell_formula_units_Z 2
_cell_length_a 4.2188(7)
_cell_length_b 4.2188(7)
_cell_length_c 6.9912(15)
_cell_measurement_temperature 100(2)
_cell_measurement_theta_max 71.6
_cell_measurement_theta_min 0
_cell_volume 124.43(4)
_computing_cell_refinement 'Bruker SMART'
_computing_data_collection 'Bruker SMART'
_computing_data_reduction 'Bruker Saint'
_computing_molecular_graphics 'SHELXL-97 (Sheldrick, 1997)'
_computing_publication_material 'SHELXL-97 (Sheldrick, 1997)'
_computing_structure_refinement 'SHELXL-97 (Sheldrick, 1997)'
_computing_structure_solution 'SHELXS-97 (Sheldrick, 1990)'
_diffrn_ambient_temperature 100(2)
_diffrn_measured_fraction_theta_full 1.000
_diffrn_measured_fraction_theta_max 1.000
_diffrn_measurement_device_type 'CCD area detector'
_diffrn_measurement_method 'phi and omega scans'
_diffrn_radiation_monochromator graphite
_diffrn_radiation_source 'fine-focus sealed tube'
_diffrn_radiation_type MoK\a
_diffrn_radiation_wavelength 0.71073
_diffrn_reflns_av_R_equivalents 0.0473
_diffrn_reflns_av_sigmaI/netI 0.0214
_diffrn_reflns_limit_h_max 5
_diffrn_reflns_limit_h_min -6
_diffrn_reflns_limit_k_max 5
_diffrn_reflns_limit_k_min -6
_diffrn_reflns_limit_l_max 11
_diffrn_reflns_limit_l_min -10
_diffrn_reflns_number 1421
_diffrn_reflns_theta_full 35.82
_diffrn_reflns_theta_max 35.82
_diffrn_reflns_theta_min 5.65
_exptl_absorpt_coefficient_mu 13.571
_exptl_absorpt_correction_T_max 1
_exptl_absorpt_correction_T_min 0.536
_exptl_absorpt_correction_type multi-scan
_exptl_absorpt_process_details 'Apex2 v2.0-2 (Bruker, 2005)'
_exptl_crystal_colour colorless
_exptl_crystal_density_diffrn 4.519
_exptl_crystal_density_method 'not measured'
_exptl_crystal_description wedge
_exptl_crystal_F_000 144
_exptl_crystal_size_max 0.14
_exptl_crystal_size_mid 0.08
_exptl_crystal_size_min 0.08
_refine_diff_density_max 1.028
_refine_diff_density_min -1.469
_refine_diff_density_rms 0.226
_refine_ls_extinction_coef 0.00835(9)
_refine_ls_extinction_expression Fc^*^=kFc[1+0.001xFc^2^\l^3^/sin(2\q)]^-1/4^
_refine_ls_extinction_method SHELXL
_refine_ls_goodness_of_fit_ref 1.226
_refine_ls_matrix_type full
_refine_ls_number_parameters 7
_refine_ls_number_reflns 107
_refine_ls_number_restraints 0
_refine_ls_restrained_S_all 1.226
_refine_ls_R_factor_all 0.0160
_refine_ls_R_factor_gt 0.0160
_refine_ls_shift/su_max 0.000
_refine_ls_shift/su_mean 0.000
_refine_ls_structure_factor_coef Fsqd
_refine_ls_weighting_details 'calc w=1/[\s^2^(Fo^2^)+(0.0199P)^2^+0.0000P] where P=(Fo^2^+2Fc^2^)/3'
_refine_ls_weighting_scheme calc
_refine_ls_wR_factor_gt 0.0353
_refine_ls_wR_factor_ref 0.0353
_reflns_number_gt 107
_reflns_number_total 107
_reflns_threshold_expression >2sigma(I)
_cod_data_source_file ic101152x_si_002_1.cif
_cod_data_source_block XeF2
_cod_database_code 4316540

loop_
_symmetry_equiv_pos_as_xyz
'x, y, z'
'-x, -y, z'
'-y, x, z'
'y, -x, z'
'-x, y, -z'
'x, -y, -z'
'y, x, -z'
'-y, -x, -z'
'x+1/2, y+1/2, z+1/2'
'-x+1/2, -y+1/2, z+1/2'
'-y+1/2, x+1/2, z+1/2'
'y+1/2, -x+1/2, z+1/2'
'-x+1/2, y+1/2, -z+1/2'
'x+1/2, -y+1/2, -z+1/2'
'y+1/2, x+1/2, -z+1/2'
'-y+1/2, -x+1/2, -z+1/2'
'-x, -y, -z'
'x, y, -z'
'y, -x, -z'
'-y, x, -z'
'x, -y, z'
'-x, y, z'
'-y, -x, z'
'y, x, z'
'-x+1/2, -y+1/2, -z+1/2'
'x+1/2, y+1/2, -z+1/2'
'y+1/2, -x+1/2, -z+1/2'
'-y+1/2, x+1/2, -z+1/2'
'x+1/2, -y+1/2, z+1/2'
'-x+1/2, y+1/2, z+1/2'
'-y+1/2, -x+1/2, z+1/2'
'y+1/2, x+1/2, z+1/2'

loop_
_atom_site_label
_atom_site_type_symbol
_atom_site_fract_x
_atom_site_fract_y
_atom_site_fract_z
_atom_site_U_iso_or_equiv
_atom_site_adp_type
_atom_site_occupancy
_atom_site_symmetry_multiplicity
_atom_site_calc_flag
_atom_site_refinement_flags
_atom_site_disorder_assembly
_atom_site_disorder_group
Xe Xe 0.0000 0.0000 0.0000 0.00853(18) Uani 1 16 d S . .
F F 0.0000 0.0000 0.2859(5) 0.0151(6) Uani 1 8 d S . .

loop_
_atom_site_aniso_label
_atom_site_aniso_U_11
_atom_site_aniso_U_22
_atom_site_aniso_U_33
_atom_site_aniso_U_23
_atom_site_aniso_U_13
_atom_site_aniso_U_12
Xe 0.0094(2) 0.0094(2) 0.0068(2) 0.000 0.000 0.000
F 0.0186(10) 0.0186(10) 0.0079(15) 0.000 0.000 0.000

loop_
_atom_type_symbol
_atom_type_description
_atom_type_scat_dispersion_real
_atom_type_scat_dispersion_imag
_atom_type_scat_source
Xe Xe -0.4205 1.9578 'International Tables Vol C Tables 4.2.6.8 and 6.1.1.4'
F F 0.0171 0.0103 'International Tables Vol C Tables 4.2.6.8 and 6.1.1.4'

loop_
_geom_angle_atom_site_label_1
_geom_angle_atom_site_label_2
_geom_angle_atom_site_label_3
_geom_angle
_geom_angle_site_symmetry_1
_geom_angle_site_symmetry_3
_geom_angle_publ_flag
F Xe F 180.0 17 . ?

loop_
_geom_bond_atom_site_label_1
_geom_bond_atom_site_label_2
_geom_bond_distance
_geom_bond_site_symmetry_2
_geom_bond_publ_flag
Xe F 1.999(4) 17 ?
Xe F 1.999(4) . ?
